data_7101237
loop_
_publ_author_name
'A. L. Balch'
'Claudia M. Cardona'
'Christopher J. Chancellor'
'Luis Echegoyen'
'Bevan Elliott'
'Marylin Olmstead'
'Jose Rivera'

_publ_section_title
;
X-ray Crystallographic and EPR Spectroscopic
Characterization of a Pyrrolidine Adduct of Y3N@C80
;
_journal_issue 25
_journal_name_full 'Chemical Communications'
_journal_paper_doi 10.1039/b604011j
_journal_year 2006
_chemical_formula_moiety 'Y3N@C80(CH2N(CH2CH3)CH2) . 2.5 CS2'
_chemical_formula_sum 'C86.5 H9 N2 S5 Y3'
_chemical_formula_weight 1502.99
_chemical_name_common 'Y3N@N-ethyl-3,4-fullero[80]pyrrolidine (5,6 isomer)'
_chemical_name_systematic
;
?
;
_space_group_IT_number 92
_symmetry_cell_setting tetragonal
_symmetry_space_group_name_Hall 'P 4abw 2nw'
_symmetry_space_group_name_H-M 'P 41 21 2'
_atom_sites_solution_hydrogens geom
_atom_sites_solution_primary direct
_atom_sites_solution_secondary difmap
_audit_creation_method SHELXL-97
_cell_angle_alpha 90.00
_cell_angle_beta 90.00
_cell_angle_gamma 90.00
_cell_formula_units_Z 8
_cell_length_a 14.949(2)
_cell_length_b 14.949(2)
_cell_length_c 41.966(8)
_cell_measurement_reflns_used 7050
_cell_measurement_temperature 90(2)
_cell_measurement_theta_max 25.0
_cell_measurement_theta_min 2.1
_cell_volume 9378(3)
_computing_cell_refinement SAINT
_computing_data_collection APEX2
_computing_data_reduction SAINT
_computing_molecular_graphics 'XP, SHELXTL 5.1(Sheldrick, 1994), ORTEP-3 for Windows(Farrugia, 1997)'
_computing_structure_refinement 'SHELXL-97 (Sheldrick, 1997)'
_computing_structure_solution 'SHELXS-97 (Sheldrick, 1990)'
_diffrn_ambient_temperature 90(2)
_diffrn_detector_area_resol_mean 8.3
_diffrn_measured_fraction_theta_full 0.986
_diffrn_measured_fraction_theta_max 0.986
_diffrn_measurement_device_type APEXII
_diffrn_measurement_method \w
_diffrn_radiation_monochromator graphite
_diffrn_radiation_source 'fine-focus sealed tube'
_diffrn_radiation_type MoK\a
_diffrn_radiation_wavelength 0.71073
_diffrn_reflns_av_R_equivalents 0.1043
_diffrn_reflns_av_sigmaI/netI 0.0678
_diffrn_reflns_limit_h_max 20
_diffrn_reflns_limit_h_min -20
_diffrn_reflns_limit_k_max 20
_diffrn_reflns_limit_k_min -20
_diffrn_reflns_limit_l_max 58
_diffrn_reflns_limit_l_min -58
_diffrn_reflns_number 98411
_diffrn_reflns_theta_full 29.75
_diffrn_reflns_theta_max 29.75
_diffrn_reflns_theta_min 1.67
_diffrn_standards_number 0
_exptl_absorpt_coefficient_mu 3.975
_exptl_absorpt_correction_T_max 0.7766
_exptl_absorpt_correction_T_min 0.3919
_exptl_absorpt_correction_type multi-scan
_exptl_absorpt_process_details 'SADABS 2.10 (Sheldrick, 2003)'
_exptl_crystal_colour Black
_exptl_crystal_density_diffrn 2.129
_exptl_crystal_density_method 'not measured'
_exptl_crystal_description Plate
_exptl_crystal_F_000 5912
_exptl_crystal_size_max 0.29
_exptl_crystal_size_mid 0.07
_exptl_crystal_size_min 0.07
_refine_diff_density_max 0.879
_refine_diff_density_min -0.930
_refine_diff_density_rms 0.154
_refine_ls_abs_structure_details 'Flack H D (1983), Acta Cryst. A39, 876-881'
_refine_ls_abs_structure_Flack 0.014(6)
_refine_ls_extinction_method none
_refine_ls_goodness_of_fit_ref 0.810
_refine_ls_hydrogen_treatment constr
_refine_ls_matrix_type full
_refine_ls_number_parameters 928
_refine_ls_number_reflns 13176
_refine_ls_number_restraints 1
_refine_ls_restrained_S_all 0.810
_refine_ls_R_factor_all 0.0718
_refine_ls_R_factor_gt 0.0569
_refine_ls_shift/su_max 0.163
_refine_ls_shift/su_mean 0.004
_refine_ls_structure_factor_coef Fsqd
_refine_ls_weighting_details 'calc w=1/[\s^2^(Fo^2^)+(0.0854P)^2^+79.5222P] where P=(Fo^2^+2Fc^2^)/3'
_refine_ls_weighting_scheme calc
_refine_ls_wR_factor_gt 0.1412
_refine_ls_wR_factor_ref 0.1507
_reflns_number_gt 10805
_reflns_number_total 13176
_reflns_threshold_expression I>2\s(I)
_cod_data_source_file b604011j.txt
_cod_depositor_comments
;
The following automatic conversions were performed:
'_symmetry_cell_setting' value 'Tetragonal' changed to 'tetragonal'
according to '/home/saulius/struct/CIF-dictionaries/cif_core.dic'
dictionary named 'cif_core.dic' version 2.4.1 from 2010-06-29.

Automatic conversion script
Id: cif_fix_enum 1527 2010-12-29 10:47:43Z saulius 
;
_cod_original_formula_sum 'C86.50 H9 N2 S5 Y3'
_cod_database_code 7101237

loop_
_symmetry_equiv_pos_as_xyz
'x, y, z'
'-x, -y, z+1/2'
'-y+1/2, x+1/2, z+1/4'
'y+1/2, -x+1/2, z+3/4'
'-x+1/2, y+1/2, -z+1/4'
'x+1/2, -y+1/2, -z+3/4'
'y, x, -z'
'-y, -x, -z+1/2'

loop_
_atom_site_label
_atom_site_type_symbol
_atom_site_fract_x
_atom_site_fract_y
_atom_site_fract_z
_atom_site_U_iso_or_equiv
_atom_site_adp_type
_atom_site_occupancy
_atom_site_symmetry_multiplicity
_atom_site_calc_flag
_atom_site_refinement_flags
_atom_site_disorder_assembly
_atom_site_disorder_group
Y1 Y 0.09614(4) 0.49914(4) 0.232738(13) 0.01432(12) Uani 0.8855(17) 1 d P A 1
Y2 Y 0.11056(4) 0.26510(4) 0.237030(14) 0.01420(12) Uani 0.8855(17) 1 d P A 1
Y3 Y 0.14112(4) 0.37578(4) 0.162619(13) 0.01758(13) Uani 0.8855(17) 1 d P A 1
Y4 Y 0.0890(9) 0.3527(11) 0.2565(3) 0.052(4) Uani 0.0717(19) 1 d P A 2
Y5 Y 0.2437(7) 0.3412(10) 0.1951(3) 0.050(4) Uani 0.0717(19) 1 d P A 2
Y6 Y 0.0331(9) 0.4510(9) 0.1830(4) 0.056(4) Uani 0.0717(19) 1 d P A 2
Y7 Y 0.1522(12) 0.3432(11) 0.2573(3) 0.028(4) Uani 0.0428(17) 1 d P A 3
Y8 Y 0.2070(13) 0.4443(12) 0.1841(4) 0.040(5) Uani 0.0428(17) 1 d P A 3
Y9 Y -0.0085(10) 0.3466(11) 0.1977(4) 0.028(4) Uani 0.0428(17) 1 d P A 3
N1 N 0.1250(4) 0.3793(3) 0.21043(10) 0.0240(11) Uani 1 1 d . . .
N2 N -0.1371(3) 0.3873(3) 0.33757(11) 0.0200(9) Uani 1 1 d . A .
C1 C -0.0750(4) 0.4383(4) 0.28891(13) 0.0177(11) Uani 1 1 d . A .
C2 C 0.0208(4) 0.4707(4) 0.29512(12) 0.0159(10) Uani 1 1 d . . .
C3 C 0.0770(4) 0.3956(4) 0.30328(12) 0.0190(11) Uani 1 1 d . A .
C4 C 0.0295(4) 0.3111(4) 0.29887(13) 0.0193(11) Uani 1 1 d . . .
C5 C -0.0660(4) 0.3282(4) 0.29118(13) 0.0193(11) Uani 1 1 d . A .
C6 C -0.0886(4) 0.2775(4) 0.26122(14) 0.0204(12) Uani 1 1 d . . .
C7 C -0.1329(4) 0.3181(4) 0.23675(15) 0.0234(13) Uani 1 1 d . A .
C8 C -0.1393(4) 0.4170(4) 0.23425(15) 0.0216(12) Uani 1 1 d . . .
C9 C -0.1009(4) 0.4737(4) 0.25654(13) 0.0209(12) Uani 1 1 d . A .
C10 C -0.0634(4) 0.5581(4) 0.24571(14) 0.0207(11) Uani 1 1 d . . .
C11 C 0.0091(4) 0.6067(4) 0.26075(13) 0.0226(12) Uani 1 1 d . A .
C12 C 0.0576(4) 0.5550(4) 0.28530(13) 0.0216(12) Uani 1 1 d . A .
C13 C 0.1540(4) 0.5620(4) 0.28377(14) 0.0234(12) Uani 1 1 d . . .
C14 C 0.2097(4) 0.4838(4) 0.29274(12) 0.0230(13) Uani 1 1 d . A .
C15 C 0.1715(4) 0.4020(4) 0.30249(13) 0.0225(12) Uani 1 1 d . . .
C16 C 0.2200(5) 0.3204(5) 0.29687(14) 0.0256(13) Uani 1 1 d . A .
C17 C 0.1751(4) 0.2361(4) 0.29199(14) 0.0241(12) Uani 1 1 d . . .
C18 C 0.0789(4) 0.2295(4) 0.29289(13) 0.0227(12) Uani 1 1 d . A .
C19 C 0.0358(4) 0.1632(4) 0.27165(15) 0.0229(12) Uani 1 1 d . . .
C20 C -0.0406(5) 0.1945(4) 0.25510(14) 0.0228(12) Uani 1 1 d . A .
C21 C -0.0388(4) 0.1618(4) 0.22267(14) 0.0230(13) Uani 1 1 d . . .
C22 C -0.0835(4) 0.2058(4) 0.19775(14) 0.0250(13) Uani 1 1 d . A .
C23 C -0.1324(4) 0.2835(5) 0.20559(14) 0.0259(13) Uani 1 1 d . . .
C24 C -0.1393(4) 0.3566(5) 0.18327(16) 0.0291(14) Uani 1 1 d . A .
C25 C -0.1426(4) 0.4393(5) 0.20110(15) 0.0252(13) Uani 1 1 d . A .
C26 C -0.1039(4) 0.5176(4) 0.18985(14) 0.0247(13) Uani 1 1 d . . .
C27 C -0.0651(4) 0.5766(4) 0.21255(14) 0.0222(12) Uani 1 1 d . A .
C28 C 0.0103(5) 0.6340(4) 0.20551(15) 0.0284(14) Uani 1 1 d . . .
C29 C 0.0574(4) 0.6531(4) 0.23508(16) 0.0265(13) Uani 1 1 d . A .
C30 C 0.1549(5) 0.6530(4) 0.23318(17) 0.0295(14) Uani 1 1 d . . .
C31 C 0.2030(4) 0.6087(4) 0.25888(14) 0.0241(12) Uani 1 1 d . A .
C32 C 0.2839(4) 0.5590(4) 0.25352(15) 0.0245(13) Uani 1 1 d . . .
C33 C 0.2890(4) 0.4850(5) 0.27484(14) 0.0248(13) Uani 1 1 d . A .
C34 C 0.3361(4) 0.4043(5) 0.26652(14) 0.0261(13) Uani 1 1 d . . .
C35 C 0.3001(4) 0.3208(5) 0.27900(16) 0.0315(15) Uani 1 1 d . A .
C36 C 0.3055(4) 0.2414(4) 0.26162(16) 0.0267(14) Uani 1 1 d . . .
C37 C 0.2298(5) 0.1846(4) 0.26957(16) 0.0273(13) Uani 1 1 d . A .
C38 C 0.1892(5) 0.1254(4) 0.24657(15) 0.0281(14) Uani 1 1 d . . .
C39 C 0.0912(5) 0.1121(4) 0.24837(15) 0.0277(13) Uani 1 1 d . A .
C40 C 0.0432(5) 0.1116(4) 0.21900(15) 0.0268(13) Uani 1 1 d . A .
C41 C 0.1975(5) 0.6430(4) 0.20208(16) 0.0274(14) Uani 1 1 d . A .
C42 C 0.2817(4) 0.5978(4) 0.19782(15) 0.0256(13) Uani 1 1 d . . .
C43 C 0.3250(4) 0.5542(4) 0.22204(16) 0.0267(14) Uani 1 1 d . A .
C44 C 0.3756(4) 0.4749(5) 0.21517(16) 0.0282(14) Uani 1 1 d . . .
C45 C 0.3807(4) 0.4029(5) 0.23687(16) 0.0284(13) Uani 1 1 d . A .
C46 C 0.3857(4) 0.3194(5) 0.21925(16) 0.0278(13) Uani 1 1 d . . .
C47 C 0.3461(4) 0.2406(5) 0.23060(15) 0.0276(14) Uani 1 1 d . A .
C48 C 0.3080(4) 0.1803(4) 0.20812(15) 0.0249(13) Uani 1 1 d . . .
C49 C 0.2294(5) 0.1276(4) 0.21571(16) 0.0295(14) Uani 1 1 d . A .
C50 C 0.1792(5) 0.1193(4) 0.18698(16) 0.0269(13) Uani 1 1 d . . .
C51 C 0.0853(5) 0.1145(4) 0.18762(16) 0.0298(14) Uani 1 1 d . A .
C52 C 0.0375(5) 0.1556(4) 0.16229(15) 0.0260(13) Uani 1 1 d . . .
C53 C -0.0452(5) 0.2004(5) 0.16668(15) 0.0274(14) Uani 1 1 d . A .
C54 C -0.0511(4) 0.2719(5) 0.14474(14) 0.0276(14) Uani 1 1 d . . .
C55 C -0.0968(4) 0.3545(5) 0.15316(14) 0.0303(15) Uani 1 1 d . A .
C56 C -0.0608(4) 0.4344(5) 0.14021(14) 0.0282(14) Uani 1 1 d . . .
C57 C -0.0649(4) 0.5167(5) 0.15822(15) 0.0258(13) Uani 1 1 d . A .
C58 C 0.0120(4) 0.5691(5) 0.15140(15) 0.0278(14) Uani 1 1 d . . .
C59 C 0.0530(4) 0.6253(4) 0.17473(15) 0.0252(13) Uani 1 1 d . A .
C60 C 0.1472(5) 0.6332(4) 0.17349(15) 0.0262(13) Uani 1 1 d . . .
C61 C 0.1991(5) 0.5816(4) 0.15094(15) 0.0268(13) Uani 1 1 d . A .
C62 C 0.2829(4) 0.5609(4) 0.16590(15) 0.0229(12) Uani 1 1 d . A .
C63 C 0.3281(4) 0.4804(4) 0.15913(15) 0.0240(13) Uani 1 1 d . . .
C64 C 0.3763(4) 0.4400(4) 0.18336(14) 0.0222(12) Uani 1 1 d . A .
C65 C 0.3828(4) 0.3431(5) 0.18608(16) 0.0284(14) Uani 1 1 d . A .
C66 C 0.3404(4) 0.2854(4) 0.16371(15) 0.0237(12) Uani 1 1 d . . .
C67 C 0.3047(4) 0.2049(4) 0.17479(16) 0.0258(13) Uani 1 1 d . A .
C68 C 0.2260(4) 0.1670(4) 0.16185(15) 0.0249(13) Uani 1 1 d . A .
C69 C 0.1794(5) 0.2094(4) 0.13598(15) 0.0254(13) Uani 1 1 d . . .
C70 C 0.0855(5) 0.2028(4) 0.13703(15) 0.0270(14) Uani 1 1 d . A .
C71 C 0.0290(5) 0.2745(5) 0.12547(13) 0.0274(14) Uani 1 1 d . A .
C72 C 0.0670(5) 0.3566(5) 0.11226(14) 0.0287(14) Uani 1 1 d . . .
C73 C 0.0183(4) 0.4361(5) 0.12119(13) 0.0271(14) Uani 1 1 d . A .
C74 C 0.0655(4) 0.5201(4) 0.12809(14) 0.0252(13) Uani 1 1 d . A .
C75 C 0.1589(5) 0.5236(4) 0.12756(15) 0.0261(13) Uani 1 1 d . . .
C76 C 0.2097(4) 0.4457(4) 0.11700(13) 0.0212(12) Uani 1 1 d . A .
C77 C 0.2894(4) 0.4237(4) 0.13425(14) 0.0219(12) Uani 1 1 d . A .
C78 C 0.2954(4) 0.3276(4) 0.13659(14) 0.0235(12) Uani 1 1 d . A .
C79 C 0.2195(4) 0.2889(4) 0.12169(15) 0.0245(13) Uani 1 1 d . A .
C80 C 0.1632(4) 0.3615(5) 0.10833(13) 0.0265(14) Uani 1 1 d . A .
C81 C -0.1425(4) 0.4599(4) 0.31520(14) 0.0208(11) Uani 1 1 d . . .
H81A H -0.1273 0.5172 0.3257 0.025 Uiso 1 1 calc R A .
H81B H -0.2036 0.4645 0.3063 0.025 Uiso 1 1 calc R . .
C82 C -0.1351(4) 0.3065(4) 0.31811(14) 0.0208(12) Uani 1 1 d . . .
H82A H -0.1949 0.2938 0.3090 0.025 Uiso 1 1 calc R A .
H82B H -0.1155 0.2543 0.3308 0.025 Uiso 1 1 calc R . .
C83 C -0.2142(4) 0.3869(4) 0.35953(13) 0.0221(11) Uani 1 1 d . . .
H83A H -0.2700 0.3812 0.3470 0.027 Uiso 1 1 calc R A .
H83B H -0.2164 0.4448 0.3710 0.027 Uiso 1 1 calc R . .
C84 C -0.2097(4) 0.3106(5) 0.38395(14) 0.0263(13) Uani 1 1 d . A .
H84A H -0.2600 0.3158 0.3988 0.040 Uiso 1 1 calc R . .
H84B H -0.1533 0.3144 0.3958 0.040 Uiso 1 1 calc R . .
H84C H -0.2129 0.2530 0.3729 0.040 Uiso 1 1 calc R . .
C85 C -0.3680(5) 0.5209(5) 0.14205(16) 0.0330(15) Uani 1 1 d . . .
S1 S -0.44110(14) 0.57710(14) 0.15823(4) 0.0385(4) Uani 1 1 d . . .
S2 S -0.29425(14) 0.46215(15) 0.12668(5) 0.0412(5) Uani 1 1 d . . .
C86 C 0.0840(5) 0.8812(4) 0.18662(16) 0.0278(13) Uani 1 1 d . . .
S4 S -0.00048(12) 0.88177(15) 0.16516(5) 0.0408(4) Uani 1 1 d . . .
S5 S 0.16907(13) 0.88285(12) 0.20752(4) 0.0323(4) Uani 1 1 d . . .
C87 C -0.3852(5) 0.3852(5) 0.2500 0.0313(19) Uani 1 2 d S . .
S6 S -0.37272(13) 0.39875(15) 0.21396(4) 0.0403(4) Uani 1 1 d . . .

loop_
_atom_site_aniso_label
_atom_site_aniso_U_11
_atom_site_aniso_U_22
_atom_site_aniso_U_33
_atom_site_aniso_U_23
_atom_site_aniso_U_13
_atom_site_aniso_U_12
Y1 0.0184(3) 0.0098(2) 0.0148(2) -0.0033(2) 0.0034(2) 0.0003(2)
Y2 0.0174(3) 0.0101(2) 0.0151(3) 0.00440(19) 0.0017(2) 0.0005(2)
Y3 0.0182(3) 0.0278(3) 0.0067(2) -0.0011(2) 0.0017(2) 0.0000(2)
Y4 0.038(7) 0.092(11) 0.027(5) 0.005(6) 0.003(5) 0.000(6)
Y5 0.027(5) 0.078(9) 0.045(7) -0.002(6) 0.005(5) 0.013(5)
Y6 0.046(7) 0.044(7) 0.078(9) 0.003(6) -0.028(7) 0.007(5)
Y7 0.031(10) 0.043(9) 0.010(6) 0.005(5) -0.005(5) -0.011(7)
Y8 0.049(11) 0.037(9) 0.035(9) 0.001(7) 0.027(8) -0.022(8)
Y9 0.016(7) 0.040(9) 0.029(8) 0.000(6) 0.000(5) -0.004(6)
N1 0.051(3) 0.011(2) 0.0099(19) 0.0006(16) 0.005(2) 0.003(2)
N2 0.023(2) 0.019(2) 0.018(2) 0.0025(19) 0.0024(18) -0.0015(19)
C1 0.018(3) 0.020(3) 0.016(2) -0.001(2) 0.003(2) -0.001(2)
C2 0.019(3) 0.019(3) 0.009(2) -0.0074(19) 0.0046(19) 0.001(2)
C3 0.027(3) 0.021(3) 0.009(2) 0.002(2) 0.007(2) -0.001(2)
C4 0.024(3) 0.022(3) 0.012(2) 0.007(2) 0.004(2) 0.002(2)
C5 0.021(3) 0.021(3) 0.016(2) -0.002(2) 0.001(2) -0.002(2)
C6 0.018(3) 0.022(3) 0.021(3) -0.004(2) 0.012(2) -0.010(2)
C7 0.009(2) 0.038(3) 0.024(3) -0.010(2) 0.009(2) -0.009(2)
C8 0.010(2) 0.028(3) 0.026(3) 0.000(2) 0.007(2) 0.008(2)
C9 0.017(3) 0.029(3) 0.016(2) 0.004(2) 0.008(2) 0.013(2)
C10 0.023(3) 0.017(3) 0.022(3) -0.002(2) 0.002(2) 0.010(2)
C11 0.038(3) 0.009(2) 0.021(3) 0.001(2) 0.008(2) 0.004(2)
C12 0.033(3) 0.020(3) 0.013(2) -0.010(2) 0.005(2) -0.003(2)
C13 0.032(3) 0.020(3) 0.019(3) -0.008(2) 0.005(2) -0.008(2)
C14 0.034(3) 0.031(3) 0.005(2) -0.005(2) -0.005(2) -0.011(3)
C15 0.026(3) 0.032(3) 0.009(2) -0.001(2) -0.005(2) -0.004(2)
C16 0.036(4) 0.030(3) 0.011(3) 0.008(2) -0.002(2) 0.004(3)
C17 0.028(3) 0.029(3) 0.015(3) 0.008(2) 0.002(2) 0.011(2)
C18 0.035(3) 0.021(3) 0.012(2) 0.009(2) 0.004(2) 0.001(2)
C19 0.034(3) 0.013(3) 0.021(3) 0.004(2) 0.008(2) -0.003(2)
C20 0.036(3) 0.016(3) 0.017(3) 0.001(2) 0.011(2) -0.015(2)
C21 0.031(3) 0.015(3) 0.023(3) -0.006(2) 0.009(2) -0.017(2)
C22 0.024(3) 0.030(3) 0.021(3) -0.011(2) 0.002(2) -0.015(2)
C23 0.012(3) 0.043(4) 0.022(3) -0.001(3) -0.002(2) -0.011(2)
C24 0.008(2) 0.050(4) 0.029(3) -0.001(3) -0.005(2) 0.001(2)
C25 0.007(2) 0.043(4) 0.025(3) 0.001(3) -0.003(2) 0.009(2)
C26 0.024(3) 0.031(3) 0.020(3) 0.001(2) 0.001(2) 0.020(2)
C27 0.022(3) 0.024(3) 0.021(3) 0.005(2) 0.005(2) 0.014(2)
C28 0.040(4) 0.016(3) 0.029(3) 0.008(2) 0.015(3) 0.012(3)
C29 0.033(3) 0.010(2) 0.037(3) 0.002(2) 0.010(3) 0.004(2)
C30 0.042(4) 0.013(3) 0.033(3) -0.005(2) 0.013(3) -0.009(3)
C31 0.035(3) 0.019(3) 0.018(3) -0.008(2) 0.005(2) -0.013(2)
C32 0.024(3) 0.027(3) 0.023(3) -0.004(2) -0.003(2) -0.018(2)
C33 0.019(3) 0.037(4) 0.018(3) -0.007(2) -0.006(2) -0.011(2)
C34 0.017(3) 0.043(4) 0.018(3) -0.003(3) -0.006(2) -0.004(2)
C35 0.018(3) 0.052(4) 0.024(3) 0.008(3) -0.010(2) 0.006(3)
C36 0.017(3) 0.031(3) 0.031(3) 0.011(3) -0.010(2) 0.011(2)
C37 0.028(3) 0.026(3) 0.028(3) 0.012(3) 0.000(3) 0.010(3)
C38 0.041(4) 0.021(3) 0.023(3) 0.006(2) 0.008(3) 0.016(3)
C39 0.044(4) 0.011(2) 0.029(3) 0.000(2) 0.013(3) -0.005(3)
C40 0.040(4) 0.010(2) 0.030(3) -0.003(2) 0.010(3) -0.009(2)
C41 0.043(4) 0.007(2) 0.032(3) 0.005(2) 0.008(3) -0.009(2)
C42 0.032(3) 0.016(3) 0.028(3) -0.002(2) 0.012(3) -0.012(2)
C43 0.021(3) 0.029(3) 0.031(3) -0.014(3) 0.008(2) -0.016(2)
C44 0.014(3) 0.040(4) 0.031(3) -0.005(3) 0.001(2) -0.013(2)
C45 0.007(2) 0.046(4) 0.032(3) -0.002(3) -0.008(2) -0.003(3)
C46 0.010(2) 0.043(4) 0.031(3) 0.003(3) -0.001(2) 0.011(3)
C47 0.018(3) 0.037(4) 0.027(3) 0.015(3) -0.002(2) 0.014(2)
C48 0.022(3) 0.025(3) 0.028(3) 0.005(2) 0.004(2) 0.016(2)
C49 0.041(4) 0.018(3) 0.029(3) 0.004(2) 0.014(3) 0.014(3)
C50 0.040(4) 0.009(2) 0.031(3) -0.002(2) 0.005(3) 0.009(2)
C51 0.048(4) 0.013(3) 0.029(3) -0.012(2) 0.011(3) -0.009(3)
C52 0.037(3) 0.019(3) 0.022(3) -0.011(2) 0.001(3) -0.009(2)
C53 0.032(3) 0.031(3) 0.020(3) -0.011(2) 0.001(2) -0.020(3)
C54 0.028(3) 0.044(4) 0.012(3) -0.012(3) -0.004(2) -0.011(3)
C55 0.017(3) 0.057(4) 0.018(3) -0.001(3) -0.009(2) -0.004(3)
C56 0.021(3) 0.049(4) 0.015(3) 0.007(3) -0.007(2) 0.005(3)
C57 0.019(3) 0.037(4) 0.022(3) 0.005(3) -0.004(2) 0.011(2)
C58 0.030(3) 0.033(3) 0.020(3) 0.018(2) 0.004(2) 0.013(3)
C59 0.037(3) 0.015(3) 0.024(3) 0.012(2) 0.008(2) 0.011(2)
C60 0.039(3) 0.013(3) 0.026(3) 0.009(2) 0.009(3) 0.001(2)
C61 0.035(3) 0.020(3) 0.026(3) 0.013(2) 0.011(3) -0.003(3)
C62 0.022(3) 0.022(3) 0.025(3) 0.002(2) 0.011(2) -0.011(2)
C63 0.017(3) 0.032(3) 0.023(3) -0.003(2) 0.009(2) -0.011(2)
C64 0.010(2) 0.034(3) 0.023(3) -0.006(2) 0.005(2) -0.007(2)
C65 0.011(2) 0.043(4) 0.032(3) 0.003(3) 0.010(2) 0.002(3)
C66 0.015(3) 0.031(3) 0.025(3) -0.001(2) 0.007(2) 0.013(2)
C67 0.022(3) 0.027(3) 0.029(3) -0.004(3) 0.007(2) 0.017(2)
C68 0.032(3) 0.015(3) 0.028(3) -0.004(2) 0.011(3) 0.008(2)
C69 0.033(3) 0.025(3) 0.018(3) -0.010(2) 0.005(2) 0.002(3)
C70 0.032(3) 0.027(3) 0.022(3) -0.014(2) 0.005(3) -0.010(3)
C71 0.035(3) 0.040(4) 0.007(2) -0.008(2) -0.007(2) -0.016(3)
C72 0.032(3) 0.043(4) 0.011(2) -0.003(2) -0.001(2) 0.000(3)
C73 0.022(3) 0.049(4) 0.010(2) 0.002(2) -0.009(2) 0.005(3)
C74 0.027(3) 0.029(3) 0.019(3) 0.014(2) 0.003(2) 0.009(2)
C75 0.034(3) 0.024(3) 0.020(3) 0.012(2) 0.003(2) 0.000(3)
C76 0.025(3) 0.027(3) 0.011(2) 0.001(2) 0.004(2) 0.001(2)
C77 0.019(3) 0.031(3) 0.016(3) 0.003(2) 0.011(2) 0.001(2)
C78 0.022(3) 0.030(3) 0.018(3) -0.004(2) 0.009(2) 0.001(2)
C79 0.027(3) 0.028(3) 0.018(3) -0.005(2) 0.010(2) 0.006(2)
C80 0.032(3) 0.041(4) 0.006(2) -0.002(2) 0.001(2) -0.003(3)
C81 0.022(3) 0.020(3) 0.021(3) 0.000(2) 0.005(2) 0.000(2)
C82 0.023(3) 0.018(3) 0.021(3) 0.000(2) 0.006(2) -0.005(2)
C83 0.017(3) 0.032(3) 0.018(3) -0.003(2) 0.001(2) 0.000(2)
C84 0.023(3) 0.042(4) 0.014(3) -0.002(2) 0.007(2) -0.006(3)
C85 0.047(4) 0.028(3) 0.024(3) 0.003(2) -0.014(3) -0.009(3)
S1 0.0452(11) 0.0427(11) 0.0276(9) 0.0023(8) -0.0010(8) 0.0104(9)
S2 0.0353(10) 0.0489(12) 0.0394(10) 0.0000(9) 0.0011(8) 0.0033(8)
C86 0.041(4) 0.013(2) 0.029(3) -0.002(2) 0.010(3) -0.003(3)
S4 0.0261(8) 0.0499(11) 0.0465(10) -0.0103(9) 0.0002(8) -0.0015(8)
S5 0.0434(9) 0.0221(7) 0.0313(8) 0.0044(7) -0.0071(7) 0.0016(7)
C87 0.023(3) 0.023(3) 0.048(6) 0.001(3) 0.001(3) -0.003(4)
S6 0.0340(9) 0.0576(12) 0.0295(8) -0.0028(8) 0.0028(7) -0.0032(9)

loop_
_atom_type_symbol
_atom_type_description
_atom_type_scat_dispersion_real
_atom_type_scat_dispersion_imag
_atom_type_scat_source
C C 0.0033 0.0016 'International Tables Vol C Tables 4.2.6.8 and 6.1.1.4'
H H 0.0000 0.0000 'International Tables Vol C Tables 4.2.6.8 and 6.1.1.4'
N N 0.0061 0.0033 'International Tables Vol C Tables 4.2.6.8 and 6.1.1.4'
S S 0.1246 0.1234 'International Tables Vol C Tables 4.2.6.8 and 6.1.1.4'
Y Y -2.7962 3.5667 'International Tables Vol C Tables 4.2.6.8 and 6.1.1.4'

loop_
_geom_angle_atom_site_label_1
_geom_angle_atom_site_label_2
_geom_angle_atom_site_label_3
_geom_angle
_geom_angle_site_symmetry_3
N1 Y1 C29 155.4(2) .
N1 Y1 C11 157.5(2) .
C29 Y1 C11 36.0(2) .
N1 Y1 C12 139.39(19) .
C29 Y1 C12 64.6(2) .
C11 Y1 C12 35.8(2) .
N1 Y1 C30 137.6(2) .
C29 Y1 C30 35.1(2) .
C11 Y1 C30 63.9(2) .
C12 Y1 C30 75.9(2) .
N1 Y1 C13 130.0(2) .
C29 Y1 C13 71.6(2) .
C11 Y1 C13 60.7(2) .
C12 Y1 C13 34.1(2) .
C30 Y1 C13 61.2(2) .
N1 Y1 C31 128.6(2) .
C29 Y1 C31 60.7(2) .
C11 Y1 C31 72.2(2) .
C12 Y1 C31 62.2(2) .
C30 Y1 C31 33.8(2) .
C13 Y1 C31 33.59(19) .
N1 Y1 C10 125.5(2) .
C29 Y1 C10 55.9(2) .
C11 Y1 C10 33.5(2) .
C12 Y1 C10 58.4(2) .
C30 Y1 C10 90.5(2) .
C13 Y1 C10 90.6(2) .
C31 Y1 C10 105.6(2) .
N1 Y1 C28 124.4(2) .
C29 Y1 C28 33.1(2) .
C11 Y1 C28 55.52(19) .
C12 Y1 C28 90.9(2) .
C30 Y1 C28 57.7(2) .
C13 Y1 C28 104.6(2) .
C31 Y1 C28 90.0(2) .
C10 Y1 C28 52.28(19) .
N1 Y1 C27 113.6(2) .
C29 Y1 C27 53.4(2) .
C11 Y1 C27 53.2(2) .
C12 Y1 C27 85.9(2) .
C30 Y1 C27 85.6(2) .
C13 Y1 C27 113.7(2) .
C31 Y1 C27 113.9(2) .
C10 Y1 C27 30.14(17) .
C28 Y1 C27 30.6(2) .
N1 Y1 C2 111.42(17) .
C29 Y1 C2 90.57(19) .
C11 Y1 C2 55.74(17) .
C12 Y1 C2 29.85(18) .
C30 Y1 C2 105.69(19) .
C13 Y1 C2 53.90(18) .
C31 Y1 C2 87.05(17) .
C10 Y1 C2 60.09(17) .
C28 Y1 C2 108.36(17) .
C27 Y1 C2 89.97(16) .
N1 Y1 C41 109.24(19) .
C29 Y1 C41 55.4(2) .
C11 Y1 C41 90.21(19) .
C12 Y1 C41 105.6(2) .
C30 Y1 C41 29.8(2) .
C13 Y1 C41 85.46(19) .
C31 Y1 C41 52.41(19) .
C10 Y1 C41 108.53(19) .
C28 Y1 C41 60.1(2) .
C27 Y1 C41 90.52(19) .
C2 Y1 C41 135.21(17) .
N1 Y2 C39 158.7(2) .
N1 Y2 C19 156.0(2) .
C39 Y2 C19 36.7(2) .
N1 Y2 C38 138.9(2) .
C39 Y2 C38 36.0(2) .
C19 Y2 C38 65.0(2) .
N1 Y2 C18 136.21(19) .
C39 Y2 C18 64.6(2) .
C19 Y2 C18 35.7(2) .
C38 Y2 C18 75.5(2) .
N1 Y2 C17 126.6(2) .
C39 Y2 C17 72.4(2) .
C19 Y2 C17 61.0(2) .
C38 Y2 C17 61.3(2) .
C18 Y2 C17 33.5(2) .
N1 Y2 C37 127.7(2) .
C39 Y2 C37 61.2(2) .
C19 Y2 C37 72.5(2) .
C38 Y2 C37 33.6(2) .
C18 Y2 C37 61.3(2) .
C17 Y2 C37 33.5(2) .
N1 Y2 C20 125.9(2) .
C39 Y2 C20 56.0(2) .
C19 Y2 C20 32.6(2) .
C38 Y2 C20 91.4(2) .
C18 Y2 C20 57.8(2) .
C17 Y2 C20 89.8(2) .
C37 Y2 C20 105.0(2) .
N1 Y2 C40 127.8(2) .
C39 Y2 C40 32.8(2) .
C19 Y2 C40 55.6(2) .
C38 Y2 C40 58.7(2) .
C18 Y2 C40 90.7(2) .
C17 Y2 C40 105.0(2) .
C37 Y2 C40 90.6(2) .
C20 Y2 C40 52.83(19) .
N1 Y2 C21 115.4(2) .
C39 Y2 C21 53.5(2) .
C19 Y2 C21 53.2(2) .
C38 Y2 C21 86.9(2) .
C18 Y2 C21 86.1(2) .
C17 Y2 C21 114.0(2) .
C37 Y2 C21 114.6(2) .
C20 Y2 C21 30.94(17) .
C40 Y2 C21 30.9(2) .
N1 Y2 C49 111.25(19) .
C39 Y2 C49 56.0(2) .
C19 Y2 C49 91.3(2) .
C38 Y2 C49 29.93(19) .
C18 Y2 C49 105.2(2) .
C17 Y2 C49 85.7(2) .
C37 Y2 C49 52.7(2) .
C20 Y2 C49 109.8(2) .
C40 Y2 C49 61.2(2) .
C21 Y2 C49 91.8(2) .
N1 Y2 C4 109.17(17) .
C39 Y2 C4 89.90(19) .
C19 Y2 C4 54.52(19) .
C38 Y2 C4 104.76(18) .
C18 Y2 C4 29.35(18) .
C17 Y2 C4 52.81(18) .
C37 Y2 C4 85.77(19) .
C20 Y2 C4 58.77(17) .
C40 Y2 C4 107.53(18) .
C21 Y2 C4 89.45(17) .
C49 Y2 C4 134.35(17) .
N1 Y3 C80 175.9(2) .
N1 Y3 C72 145.2(2) .
C80 Y3 C72 35.7(2) .
N1 Y3 C76 145.9(2) .
C80 Y3 C76 36.5(2) .
C72 Y3 C76 63.2(2) .
N1 Y3 C79 140.0(2) .
C80 Y3 C79 36.1(2) .
C72 Y3 C79 62.7(2) .
C76 Y3 C79 58.0(2) .
N1 Y3 C77 123.1(2) .
C80 Y3 C77 57.0(2) .
C72 Y3 C77 91.3(2) .
C76 Y3 C77 32.8(2) .
C79 Y3 C77 54.6(2) .
N1 Y3 C78 121.3(2) .
C80 Y3 C78 56.3(2) .
C72 Y3 C78 90.4(2) .
C76 Y3 C78 54.6(2) .
C79 Y3 C78 32.0(2) .
C77 Y3 C78 31.78(19) .
N1 Y3 C75 122.5(2) .
C80 Y3 C75 61.2(2) .
C72 Y3 C75 70.1(2) .
C76 Y3 C75 32.9(2) .
C79 Y3 C75 90.3(2) .
C77 Y3 C75 55.8(2) .
C78 Y3 C75 84.9(2) .
N1 Y3 C73 123.6(2) .
C80 Y3 C73 59.4(2) .
C72 Y3 C73 32.4(2) .
C76 Y3 C73 68.3(2) .
C79 Y3 C73 92.9(2) .
C77 Y3 C73 101.1(2) .
C78 Y3 C73 114.79(19) .
C75 Y3 C73 55.4(2) .
N1 Y3 C71 120.4(2) .
C80 Y3 C71 58.4(2) .
C72 Y3 C71 32.1(2) .
C76 Y3 C71 92.7(2) .
C79 Y3 C71 66.5(2) .
C77 Y3 C71 114.2(2) .
C78 Y3 C71 98.5(2) .
C75 Y3 C71 101.8(2) .
C73 Y3 C71 53.1(2) .
N1 Y3 C69 116.47(19) .
C80 Y3 C69 59.5(2) .
C72 Y3 C69 68.6(2) .
C76 Y3 C69 88.9(2) .
C79 Y3 C69 31.5(2) .
C77 Y3 C69 83.6(2) .
C78 Y3 C69 54.1(2) .
C75 Y3 C69 119.8(2) .
C73 Y3 C69 100.4(2) .
C71 Y3 C69 53.5(2) .
N1 Y3 C74 116.14(19) .
C80 Y3 C74 67.9(2) .
C72 Y3 C74 57.1(2) .
C76 Y3 C74 55.5(2) .
C79 Y3 C74 103.6(2) .
C77 Y3 C74 84.08(19) .
C78 Y3 C74 110.06(19) .
C75 Y3 C74 29.23(19) .
C73 Y3 C74 30.7(2) .
C71 Y3 C74 83.4(2) .
C69 Y3 C74 123.79(19) .
N1 Y4 C3 149.0(9) .
N1 Y4 C4 167.7(8) .
C3 Y4 C4 41.2(3) .
N1 Y4 C18 140.1(8) .
C3 Y4 C18 68.2(4) .
C4 Y4 C18 36.9(3) .
N1 Y4 C15 124.3(7) .
C3 Y4 C15 35.9(3) .
C4 Y4 C15 68.0(4) .
C18 Y4 C15 75.9(4) .
N1 Y4 C2 124.0(7) .
C3 Y4 C2 33.6(3) .
C4 Y4 C2 60.2(4) .
C18 Y4 C2 95.7(4) .
C15 Y4 C2 59.6(4) .
N1 Y4 C17 122.3(6) .
C3 Y4 C17 73.2(4) .
C4 Y4 C17 61.8(4) .
C18 Y4 C17 32.9(3) .
C15 Y4 C17 59.8(4) .
C2 Y4 C17 106.7(4) .
N1 Y4 C16 116.6(6) .
C3 Y4 C16 60.8(4) .
C4 Y4 C16 73.4(4) .
C18 Y4 C16 59.7(4) .
C15 Y4 C16 32.8(3) .
C2 Y4 C16 90.8(4) .
C17 Y4 C16 31.8(3) .
N1 Y4 C5 138.2(6) .
C3 Y4 C5 58.0(4) .
C4 Y4 C5 32.0(3) .
C18 Y4 C5 60.7(4) .
C15 Y4 C5 92.7(4) .
C2 Y4 C5 55.5(3) .
C17 Y4 C5 91.4(4) .
C16 Y4 C5 105.1(4) .
N1 Y4 C6 112.5(6) .
C3 Y4 C6 88.6(5) .
C4 Y4 C6 55.5(4) .
C18 Y4 C6 66.4(4) .
C15 Y4 C6 122.3(5) .
C2 Y4 C6 82.0(4) .
C17 Y4 C6 98.8(5) .
C16 Y4 C6 124.6(5) .
C5 Y4 C6 30.8(2) .
N1 Y4 C19 116.9(6) .
C3 Y4 C19 93.9(5) .
C4 Y4 C19 55.0(4) .
C18 Y4 C19 29.1(3) .
C15 Y4 C19 104.7(5) .
C2 Y4 C19 113.8(4) .
C17 Y4 C19 52.1(3) .
C16 Y4 C19 83.6(4) .
C5 Y4 C19 62.8(3) .
C6 Y4 C19 51.5(3) .
N1 Y4 Y5 29.7(3) .
C3 Y4 Y5 140.9(7) .
C4 Y4 Y5 154.7(7) .
C18 Y4 Y5 118.5(6) .
C15 Y4 Y5 105.6(5) .
C2 Y4 Y5 139.2(6) .
C17 Y4 Y5 93.5(5) .
C16 Y4 Y5 88.4(4) .
C5 Y4 Y5 161.0(6) .
C6 Y4 Y5 130.1(5) .
C19 Y4 Y5 106.6(5) .
N1 Y5 C65 160.1(9) .
N1 Y5 C66 158.0(7) .
C65 Y5 C66 39.2(3) .
N1 Y5 C46 134.9(6) .
C65 Y5 C46 36.8(3) .
C66 Y5 C46 66.6(4) .
N1 Y5 C67 134.9(7) .
C65 Y5 C67 64.7(4) .
C66 Y5 C67 35.4(3) .
C46 Y5 C67 72.2(4) .
N1 Y5 C64 127.0(7) .
C65 Y5 C64 35.3(3) .
C66 Y5 C64 64.8(4) .
C46 Y5 C64 57.4(4) .
C67 Y5 C64 97.4(4) .
N1 Y5 C78 127.0(6) .
C65 Y5 C78 62.4(4) .
C66 Y5 C78 34.5(3) .
C46 Y5 C78 97.3(4) .
C67 Y5 C78 58.6(4) .
C64 Y5 C78 67.9(4) .
N1 Y5 C47 120.5(6) .
C65 Y5 C47 62.2(4) .
C66 Y5 C47 74.3(4) .
C46 Y5 C47 32.2(3) .
C67 Y5 C47 59.3(4) .
C64 Y5 C47 89.3(4) .
C78 Y5 C47 108.8(5) .
N1 Y5 C48 121.5(7) .
C65 Y5 C48 72.1(4) .
C66 Y5 C48 61.6(4) .
C46 Y5 C48 57.5(4) .
C67 Y5 C48 32.9(3) .
C64 Y5 C48 106.7(4) .
C78 Y5 C48 90.9(4) .
C47 Y5 C48 31.4(3) .
N1 Y5 C45 110.7(6) .
C65 Y5 C45 53.0(4) .
C66 Y5 C45 91.1(4) .
C46 Y5 C45 30.6(3) .
C67 Y5 C45 102.8(4) .
C64 Y5 C45 50.6(3) .
C78 Y5 C45 113.3(5) .
C47 Y5 C45 54.2(3) .
C48 Y5 C45 84.6(4) .
N1 Y5 C63 111.0(6) .
C65 Y5 C63 57.5(4) .
C66 Y5 C63 70.0(4) .
C46 Y5 C63 86.1(4) .
C67 Y5 C63 105.3(5) .
C64 Y5 C63 28.9(3) .
C78 Y5 C63 54.8(3) .
C47 Y5 C63 117.5(5) .
C48 Y5 C63 127.5(4) .
C45 Y5 C63 76.8(4) .
N1 Y5 C77 111.9(6) .
C65 Y5 C77 66.9(4) .
C66 Y5 C77 57.6(4) .
C46 Y5 C77 102.8(5) .
C67 Y5 C77 87.6(4) .
C64 Y5 C77 52.9(3) .
C78 Y5 C77 29.6(2) .
C47 Y5 C77 127.3(4) .
C48 Y5 C77 118.7(5) .
C45 Y5 C77 103.5(5) .
C63 Y5 C77 29.3(2) .
C57 Y6 N1 175.4(9) .
C57 Y6 C58 38.5(3) .
N1 Y6 C58 145.8(8) .
C57 Y6 C56 38.4(3) .
N1 Y6 C56 141.2(7) .
C58 Y6 C56 62.2(4) .
C57 Y6 C26 38.5(3) .
N1 Y6 C26 137.7(8) .
C58 Y6 C26 66.7(4) .
C56 Y6 C26 66.4(4) .
C57 Y6 C74 59.1(4) .
N1 Y6 C74 125.2(7) .
C58 Y6 C74 34.5(3) .
C56 Y6 C74 57.1(4) .
C26 Y6 C74 96.1(5) .
C57 Y6 C73 58.4(4) .
N1 Y6 C73 124.0(7) .
C58 Y6 C73 57.7(4) .
C56 Y6 C73 33.0(3) .
C26 Y6 C73 94.9(5) .
C74 Y6 C73 32.9(3) .
C57 Y6 C59 62.7(4) .
N1 Y6 C59 120.3(6) .
C58 Y6 C59 32.7(3) .
C56 Y6 C59 94.2(5) .
C26 Y6 C59 71.9(4) .
C74 Y6 C59 57.7(4) .
C73 Y6 C59 87.9(5) .
C57 Y6 C27 60.5(4) .
N1 Y6 C27 117.6(7) .
C58 Y6 C27 69.1(4) .
C56 Y6 C27 95.9(5) .
C26 Y6 C27 31.9(3) .
C74 Y6 C27 103.6(5) .
C73 Y6 C27 118.1(5) .
C59 Y6 C27 55.5(3) .
C57 Y6 C55 60.7(4) .
N1 Y6 C55 116.8(6) .
C58 Y6 C55 92.6(5) .
C56 Y6 C55 31.4(3) .
C26 Y6 C55 69.6(4) .
C74 Y6 C55 86.3(5) .
C73 Y6 C55 55.8(3) .
C59 Y6 C55 122.8(5) .
C27 Y6 C55 101.1(5) .
C57 Y6 C25 59.0(4) .
N1 Y6 C25 116.4(7) .
C58 Y6 C25 94.6(5) .
C56 Y6 C25 67.9(4) .
C26 Y6 C25 30.4(3) .
C74 Y6 C25 117.1(5) .
C73 Y6 C25 100.9(4) .
C59 Y6 C25 101.9(5) .
C27 Y6 C25 52.6(3) .
C55 Y6 C25 53.9(3) .
C57 Y6 C28 68.3(4) .
N1 Y6 C28 112.3(6) .
C58 Y6 C28 55.5(4) .
C56 Y6 C28 106.5(5) .
C26 Y6 C28 56.5(4) .
C74 Y6 C28 86.3(4) .
C73 Y6 C28 113.1(5) .
C59 Y6 C28 29.6(2) .
C27 Y6 C28 29.6(2) .
C55 Y6 C28 124.3(5) .
C25 Y6 C28 81.8(4) .
C16 Y7 N1 160.1(10) .
C16 Y7 C15 41.1(4) .
N1 Y7 C15 140.2(9) .
C16 Y7 C17 40.1(4) .
N1 Y7 C17 148.1(9) .
C15 Y7 C17 71.6(5) .
C16 Y7 C3 67.4(5) .
N1 Y7 C3 126.3(9) .
C15 Y7 C3 36.3(3) .
C17 Y7 C3 76.9(5) .
C16 Y7 C35 35.8(4) .
N1 Y7 C35 124.9(8) .
C15 Y7 C35 66.0(5) .
C17 Y7 C35 60.3(5) .
C3 Y7 C35 99.9(5) .
C16 Y7 C18 66.9(5) .
N1 Y7 C18 130.7(8) .
C15 Y7 C18 78.8(5) .
C17 Y7 C18 34.8(3) .
C3 Y7 C18 62.1(4) .
C35 Y7 C18 94.6(6) .
C16 Y7 C4 76.3(5) .
N1 Y7 C4 123.4(8) .
C15 Y7 C4 64.3(4) .
C17 Y7 C4 61.7(4) .
C3 Y7 C4 34.0(3) .
C35 Y7 C4 111.7(5) .
C18 Y7 C4 33.0(3) .
C16 Y7 C37 57.7(5) .
N1 Y7 C37 119.6(7) .
C15 Y7 C37 97.8(6) .
C17 Y7 C37 33.0(3) .
C3 Y7 C37 109.9(5) .
C35 Y7 C37 53.8(4) .
C18 Y7 C37 58.5(4) .
C4 Y7 C37 90.8(5) .
C16 Y7 C14 60.7(5) .
N1 Y7 C14 112.3(7) .
C15 Y7 C14 30.9(3) .
C17 Y7 C14 98.7(5) .
C3 Y7 C14 56.4(4) .
C35 Y7 C14 67.1(5) .
C18 Y7 C14 109.6(5) .
C4 Y7 C14 89.9(5) .
C37 Y7 C14 116.1(6) .
C16 Y7 C36 54.7(5) .
N1 Y7 C36 111.6(7) .
C15 Y7 C36 93.2(6) .
C17 Y7 C36 54.8(5) .
C3 Y7 C36 121.6(6) .
C35 Y7 C36 30.4(3) .
C18 Y7 C36 87.1(5) .
C4 Y7 C36 116.4(6) .
C37 Y7 C36 30.9(3) .
C14 Y7 C36 97.3(5) .
C16 Y7 C34 57.3(5) .
N1 Y7 C34 103.2(6) .
C15 Y7 C34 67.8(5) .
C17 Y7 C34 89.6(6) .
C3 Y7 C34 103.6(5) .
C35 Y7 C34 29.8(3) .
C18 Y7 C34 122.8(6) .
C4 Y7 C34 129.6(5) .
C37 Y7 C34 81.0(5) .
C14 Y7 C34 52.2(3) .
C36 Y7 C34 51.8(4) .
N1 Y8 C63 160.5(13) .
N1 Y8 C62 157.8(10) .
C63 Y8 C62 37.5(3) .
N1 Y8 C77 138.7(9) .
C63 Y8 C77 36.4(3) .
C62 Y8 C77 63.1(4) .
N1 Y8 C61 135.5(11) .
C63 Y8 C61 64.0(5) .
C62 Y8 C61 35.0(4) .
C77 Y8 C61 69.5(5) .
N1 Y8 C64 129.3(11) .
C63 Y8 C64 33.2(4) .
C62 Y8 C64 60.3(5) .
C77 Y8 C64 58.9(4) .
C61 Y8 C64 93.6(5) .
N1 Y8 C42 126.2(8) .
C63 Y8 C42 61.9(5) .
C62 Y8 C42 33.6(3) .
C77 Y8 C42 94.8(5) .
C61 Y8 C42 54.5(4) .
C64 Y8 C42 66.3(5) .
N1 Y8 C75 123.4(10) .
C63 Y8 C75 72.1(5) .
C62 Y8 C75 59.8(5) .
C77 Y8 C75 56.5(4) .
C61 Y8 C75 31.5(3) .
C64 Y8 C75 105.2(5) .
C42 Y8 C75 85.6(6) .
N1 Y8 C76 126.2(9) .
C63 Y8 C76 60.1(4) .
C62 Y8 C76 69.1(5) .
C77 Y8 C76 30.6(3) .
C61 Y8 C76 55.5(4) .
C64 Y8 C76 88.5(5) .
C42 Y8 C76 102.0(6) .
C75 Y8 C76 30.4(3) .
N1 Y8 C44 112.3(9) .
C63 Y8 C44 56.3(5) .
C62 Y8 C44 65.3(5) .
C77 Y8 C44 88.1(6) .
C61 Y8 C44 99.5(6) .
C64 Y8 C44 29.9(3) .
C42 Y8 C44 52.1(4) .
C75 Y8 C44 123.6(6) .
C76 Y8 C44 116.1(6) .
N1 Y8 C43 111.1(8) .
C63 Y8 C43 67.3(5) .
C62 Y8 C43 55.2(4) .
C77 Y8 C43 103.6(6) .
C61 Y8 C43 82.4(5) .
C64 Y8 C43 53.9(4) .
C42 Y8 C43 28.2(3) .
C75 Y8 C43 113.0(6) .
C76 Y8 C43 122.6(5) .
C44 Y8 C43 28.8(3) .
N1 Y8 C78 112.0(8) .
C63 Y8 C78 56.4(5) .
C62 Y8 C78 90.2(5) .
C77 Y8 C78 29.0(3) .
C61 Y8 C78 97.6(5) .
C64 Y8 C78 62.0(4) .
C42 Y8 C78 118.3(6) .
C75 Y8 C78 77.9(5) .
C76 Y8 C78 47.5(3) .
C44 Y8 C78 90.4(6) .
C43 Y8 C78 115.7(7) .
C24 Y9 C23 40.6(4) .
C24 Y9 N1 162.4(10) .
C23 Y9 N1 152.9(9) .
C24 Y9 C55 37.5(4) .
C23 Y9 C55 69.2(5) .
N1 Y9 C55 137.4(8) .
C24 Y9 C22 67.5(5) .
C23 Y9 C22 35.9(4) .
N1 Y9 C22 130.1(8) .
C55 Y9 C22 77.0(5) .
C24 Y9 C25 36.2(4) .
C23 Y9 C25 61.5(5) .
N1 Y9 C25 128.8(8) .
C55 Y9 C25 63.0(5) .
C22 Y9 C25 96.6(6) .
C24 Y9 C7 60.0(4) .
C23 Y9 C7 34.0(3) .
N1 Y9 C7 124.7(7) .
C55 Y9 C7 96.5(6) .
C22 Y9 C7 60.1(4) .
C25 Y9 C7 56.7(4) .
C24 Y9 C54 62.6(5) .
C23 Y9 C54 73.9(5) .
N1 Y9 C54 123.5(7) .
C55 Y9 C54 34.2(3) .
C22 Y9 C54 60.0(4) .
C25 Y9 C54 95.4(6) .
C7 Y9 C54 107.9(6) .
C24 Y9 C53 73.3(5) .
C23 Y9 C53 61.1(5) .
N1 Y9 C53 121.2(7) .
C55 Y9 C53 60.9(5) .
C22 Y9 C53 32.9(3) .
C25 Y9 C53 109.5(6) .
C7 Y9 C53 91.6(5) .
C54 Y9 C53 31.7(3) .
C24 Y9 C8 56.5(4) .
C23 Y9 C8 56.5(4) .
N1 Y9 C8 116.6(7) .
C55 Y9 C8 91.5(5) .
C22 Y9 C8 90.1(5) .
C25 Y9 C8 31.8(3) .
C7 Y9 C8 32.8(3) .
C54 Y9 C8 118.8(6) .
C53 Y9 C8 117.3(6) .
C24 Y9 C56 57.1(4) .
C23 Y9 C56 95.7(6) .
N1 Y9 C56 111.4(6) .
C55 Y9 C56 29.5(3) .
C22 Y9 C56 106.2(6) .
C25 Y9 C56 64.2(4) .
C7 Y9 C56 115.2(6) .
C54 Y9 C56 53.2(4) .
C53 Y9 C56 84.6(5) .
C8 Y9 C56 95.9(5) .
C24 Y9 C26 56.1(5) .
C23 Y9 C26 88.9(6) .
N1 Y9 C26 106.5(6) .
C55 Y9 C26 65.5(5) .
C22 Y9 C26 122.6(6) .
C25 Y9 C26 27.9(3) .
C7 Y9 C26 82.0(5) .
C54 Y9 C26 99.3(5) .
C53 Y9 C26 124.8(6) .
C8 Y9 C26 51.3(3) .
C56 Y9 C26 51.3(3) .
Y8 N1 Y5 51.9(8) .
Y8 N1 Y3 50.5(6) .
Y5 N1 Y3 64.0(4) .
Y8 N1 Y4 144.4(8) .
Y5 N1 Y4 119.3(6) .
Y3 N1 Y4 164.6(5) .
Y8 N1 Y2 143.5(7) .
Y5 N1 Y2 91.8(5) .
Y3 N1 Y2 122.1(2) .
Y4 N1 Y2 45.3(5) .
Y8 N1 Y1 87.4(6) .
Y5 N1 Y1 125.9(5) .
Y3 N1 Y1 119.8(2) .
Y4 N1 Y1 71.7(5) .
Y2 N1 Y1 116.9(2) .
Y8 N1 Y7 123.6(8) .
Y5 N1 Y7 93.3(7) .
Y3 N1 Y7 155.3(6) .
Y4 N1 Y7 26.8(5) .
Y2 N1 Y7 44.8(5) .
Y1 N1 Y7 80.6(5) .
Y8 N1 Y6 80.9(8) .
Y5 N1 Y6 124.1(6) .
Y3 N1 Y6 62.9(5) .
Y4 N1 Y6 116.6(7) .
Y2 N1 Y6 131.1(5) .
Y1 N1 Y6 70.6(4) .
Y7 N1 Y6 141.6(7) .
Y8 N1 Y9 124.9(8) .
Y5 N1 Y9 134.2(6) .
Y3 N1 Y9 81.7(5) .
Y4 N1 Y9 86.9(6) .
Y2 N1 Y9 81.2(5) .
Y1 N1 Y9 96.7(5) .
Y7 N1 Y9 111.3(7) .
Y6 N1 Y9 50.3(6) .
C81 N2 C82 105.1(4) .
C81 N2 C83 111.5(5) .
C82 N2 C83 111.3(5) .
C9 C1 C81 114.0(5) .
C9 C1 C2 106.4(5) .
C81 C1 C2 115.3(5) .
C9 C1 C5 114.9(5) .
C81 C1 C5 102.8(4) .
C2 C1 C5 103.2(4) .
C12 C2 C3 121.8(5) .
C12 C2 C1 125.9(5) .
C3 C2 C1 109.8(5) .
C12 C2 Y4 105.4(5) .
C3 C2 Y4 52.6(4) .
C1 C2 Y4 92.6(4) .
C12 C2 Y1 57.3(3) .
C3 C2 Y1 95.9(3) .
C1 C2 Y1 104.9(3) .
Y4 C2 Y1 51.8(3) .
C15 C3 C2 121.5(5) .
C15 C3 C4 122.7(5) .
C2 C3 C4 111.1(5) .
C15 C3 Y4 85.0(5) .
C2 C3 Y4 93.8(5) .
C4 C3 Y4 69.8(5) .
C15 C3 Y7 61.9(5) .
C2 C3 Y7 109.9(5) .
C4 C3 Y7 80.9(5) .
Y4 C3 Y7 23.7(5) .
C18 C4 C3 120.1(5) .
C18 C4 C5 126.7(6) .
C3 C4 C5 110.3(5) .
C18 C4 Y4 83.4(5) .
C3 C4 Y4 69.1(5) .
C5 C4 Y4 100.0(5) .
C18 C4 Y7 71.1(5) .
C3 C4 Y7 65.1(5) .
C5 C4 Y7 120.3(5) .
Y4 C4 Y7 20.4(5) .
C18 C4 Y2 56.0(3) .
C3 C4 Y2 96.5(3) .
C5 C4 Y2 104.1(3) .
Y4 C4 Y2 30.9(4) .
Y7 C4 Y2 32.2(3) .
C4 C5 C6 108.0(5) .
C4 C5 C82 116.2(5) .
C6 C5 C82 110.5(4) .
C4 C5 C1 105.2(5) .
C6 C5 C1 115.8(5) .
C82 C5 C1 101.2(4) .
C4 C5 Y4 48.0(4) .
C6 C5 Y4 79.3(4) .
C82 C5 Y4 164.2(5) .
C1 C5 Y4 84.6(4) .
C7 C6 C20 119.1(5) .
C7 C6 C5 120.8(5) .
C20 C6 C5 117.8(6) .
C7 C6 Y4 102.8(4) .
C20 C6 Y4 82.3(5) .
C5 C6 Y4 69.9(4) .
C6 C7 C23 122.2(6) .
C6 C7 C8 121.8(5) .
C23 C7 C8 107.5(6) .
C6 C7 Y9 101.9(5) .
C23 C7 Y9 56.8(5) .
C8 C7 Y9 80.4(5) .
C9 C8 C25 121.8(6) .
C9 C8 C7 122.3(6) .
C25 C8 C7 107.6(5) .
C9 C8 Y9 108.8(5) .
C25 C8 Y9 64.0(5) .
C7 C8 Y9 66.8(5) .
C8 C9 C10 118.6(5) .
C8 C9 C1 120.0(5) .
C10 C9 C1 119.1(5) .
C27 C10 C11 110.0(5) .
C27 C10 C9 118.0(5) .
C11 C10 C9 126.0(5) .
C27 C10 Y1 82.9(3) .
C11 C10 Y1 64.8(3) .
C9 C10 Y1 97.2(3) .
C10 C11 C29 106.5(5) .
C10 C11 C12 114.1(5) .
C29 C11 C12 121.1(6) .
C10 C11 Y1 81.7(3) .
C29 C11 Y1 71.8(3) .
C12 C11 Y1 73.9(3) .
C2 C12 C13 117.3(6) .
C2 C12 C11 118.1(5) .
C13 C12 C11 114.8(5) .
C2 C12 Y1 92.8(3) .
C13 C12 Y1 75.4(3) .
C11 C12 Y1 70.3(3) .
C12 C13 C31 124.7(6) .
C12 C13 C14 119.4(5) .
C31 C13 C14 106.1(5) .
C12 C13 Y1 70.4(3) .
C31 C13 Y1 74.9(3) .
C14 C13 Y1 96.6(3) .
C33 C14 C15 120.6(6) .
C33 C14 C13 109.2(5) .
C15 C14 C13 121.9(6) .
C33 C14 Y7 89.1(5) .
C15 C14 Y7 50.2(4) .
C13 C14 Y7 107.0(5) .
C33 C14 Y1 91.6(3) .
C15 C14 Y1 94.5(3) .
C13 C14 Y1 54.4(3) .
Y7 C14 Y1 55.1(3) .
C14 C15 C3 118.0(6) .
C14 C15 C16 118.9(6) .
C3 C15 C16 116.7(6) .
C14 C15 Y7 98.9(6) .
C3 C15 Y7 81.8(6) .
C16 C15 Y7 64.4(6) .
C14 C15 Y4 103.9(5) .
C3 C15 Y4 59.1(4) .
C16 C15 Y4 82.4(5) .
Y7 C15 Y4 23.3(5) .
C35 C16 C15 120.7(6) .
C35 C16 C17 108.8(6) .
C15 C16 C17 121.9(6) .
C35 C16 Y7 89.3(6) .
C15 C16 Y7 74.5(6) .
C17 C16 Y7 78.0(6) .
C35 C16 Y4 106.8(5) .
C15 C16 Y4 64.9(4) .
C17 C16 Y4 73.9(5) .
Y7 C16 Y4 17.5(5) .
C18 C17 C16 121.4(6) .
C18 C17 C37 122.5(6) .
C16 C17 C37 106.9(6) .
C18 C17 Y7 84.9(6) .
C16 C17 Y7 61.9(5) .
C37 C17 Y7 92.5(6) .
C18 C17 Y2 69.9(3) .
C16 C17 Y2 99.0(4) .
C37 C17 Y2 73.6(3) .
Y7 C17 Y2 38.0(4) .
C18 C17 Y4 64.7(4) .
C16 C17 Y4 74.3(5) .
C37 C17 Y4 105.0(5) .
Y7 C17 Y4 20.4(5) .
Y2 C17 Y4 35.5(3) .
C17 C18 C4 117.1(6) .
C17 C18 C19 117.7(6) .
C4 C18 C19 116.5(6) .
C17 C18 Y4 82.4(5) .
C4 C18 Y4 59.7(4) .
C19 C18 Y4 99.1(5) .
C17 C18 Y2 76.6(3) .
C4 C18 Y2 94.7(3) .
C19 C18 Y2 69.7(3) .
Y4 C18 Y2 37.9(3) .
C17 C18 Y7 60.2(5) .
C4 C18 Y7 75.9(5) .
C19 C18 Y7 106.5(5) .
Y4 C18 Y7 22.3(4) .
Y2 C18 Y7 36.9(3) .
C20 C19 C18 115.1(5) .
C20 C19 C39 107.2(5) .
C18 C19 C39 119.7(6) .
C20 C19 Y2 82.4(3) .
C18 C19 Y2 74.6(3) .
C39 C19 Y2 70.6(3) .
C20 C19 Y4 78.3(4) .
C18 C19 Y4 51.8(4) .
C39 C19 Y4 101.4(4) .
Y2 C19 Y4 31.3(2) .
C19 C20 C21 109.5(6) .
C19 C20 C6 126.4(5) .
C21 C20 C6 117.6(6) .
C19 C20 Y2 65.0(3) .
C21 C20 Y2 81.2(3) .
C6 C20 Y2 97.7(3) .
C22 C21 C40 124.6(6) .
C22 C21 C20 122.2(6) .
C40 C21 C20 107.0(6) .
C22 C21 Y2 106.5(4) .
C40 C21 Y2 68.3(3) .
C20 C21 Y2 67.9(3) .
C22 C21 Y9 51.5(4) .
C40 C21 Y9 108.3(5) .
C20 C21 Y9 91.2(4) .
Y2 C21 Y9 56.0(3) .
C21 C22 C23 117.3(5) .
C21 C22 C53 117.5(6) .
C23 C22 C53 117.9(6) .
C21 C22 Y9 101.0(5) .
C23 C22 Y9 61.2(5) .
C53 C22 Y9 81.9(5) .
C7 C23 C22 121.5(6) .
C7 C23 C24 108.9(6) .
C22 C23 C24 120.6(6) .
C7 C23 Y9 89.3(6) .
C22 C23 Y9 82.9(6) .
C24 C23 Y9 67.7(5) .
C55 C24 C23 122.0(6) .
C55 C24 C25 119.8(6) .
C23 C24 C25 108.3(5) .
C55 C24 Y9 80.4(6) .
C23 C24 Y9 71.7(6) .
C25 C24 Y9 86.7(6) .
C55 C24 Y6 67.3(5) .
C23 C24 Y6 107.7(4) .
C25 C24 Y6 67.8(4) .
Y9 C24 Y6 36.9(5) .
C26 C25 C8 120.8(6) .
C26 C25 C24 122.1(6) .
C8 C25 C24 107.7(6) .
C26 C25 Y9 96.7(5) .
C8 C25 Y9 84.1(5) .
C24 C25 Y9 57.1(5) .
C26 C25 Y6 56.8(4) .
C8 C25 Y6 104.6(5) .
C24 C25 Y6 83.0(4) .
Y9 C25 Y6 39.9(5) .
C25 C26 C27 117.7(5) .
C25 C26 C57 118.1(6) .
C27 C26 C57 117.1(6) .
C25 C26 Y6 92.8(5) .
C27 C26 Y6 89.4(5) .
C57 C26 Y6 61.5(5) .
C25 C26 Y9 55.4(4) .
C27 C26 Y9 105.4(5) .
C57 C26 Y9 84.2(4) .
Y6 C26 Y9 37.4(5) .
C10 C27 C26 122.9(6) .
C10 C27 C28 107.6(6) .
C26 C27 C28 123.3(5) .
C10 C27 Y6 107.9(5) .
C26 C27 Y6 58.7(4) .
C28 C27 Y6 84.0(5) .
C10 C27 Y1 66.9(3) .
C26 C27 Y1 107.3(4) .
C28 C27 Y1 68.7(3) .
Y6 C27 Y1 51.8(3) .
C59 C28 C27 118.1(6) .
C59 C28 C29 124.5(6) .
C27 C28 C29 108.6(5) .
C59 C28 Y1 95.9(4) .
C27 C28 Y1 80.7(3) .
C29 C28 Y1 63.0(3) .
C59 C28 Y6 64.8(5) .
C27 C28 Y6 66.4(4) .
C29 C28 Y6 113.8(5) .
Y1 C28 Y6 50.9(3) .
C28 C29 C30 115.9(6) .
C28 C29 C11 107.2(5) .
C30 C29 C11 122.0(6) .
C28 C29 Y1 83.9(4) .
C30 C29 Y1 75.7(4) .
C11 C29 Y1 72.1(3) .
C31 C30 C41 113.6(6) .
C31 C30 C29 117.0(6) .
C41 C30 C29 119.0(7) .
C31 C30 Y1 75.9(3) .
C41 C30 Y1 93.1(4) .
C29 C30 Y1 69.2(3) .
C32 C31 C13 106.8(6) .
C32 C31 C30 122.3(5) .
C13 C31 C30 120.1(6) .
C32 C31 Y1 97.4(4) .
C13 C31 Y1 71.6(3) .
C30 C31 Y1 70.2(3) .
C33 C32 C31 110.4(5) .
C33 C32 C43 120.5(6) .
C31 C32 C43 121.4(6) .
C14 C33 C32 107.5(6) .
C14 C33 C34 122.1(6) .
C32 C33 C34 121.7(6) .
C14 C33 Y7 63.4(4) .
C32 C33 Y7 110.7(5) .
C34 C33 Y7 71.7(5) .
C45 C34 C33 117.1(6) .
C45 C34 C35 118.7(6) .
C33 C34 C35 116.8(6) .
C45 C34 Y7 108.9(5) .
C33 C34 Y7 80.5(5) .
C35 C34 Y7 55.5(4) .
C36 C35 C16 108.8(7) .
C36 C35 C34 121.3(6) .
C16 C35 C34 120.5(6) .
C36 C35 Y7 88.5(6) .
C16 C35 Y7 54.9(5) .
C34 C35 Y7 94.8(5) .
C35 C36 C47 120.4(6) .
C35 C36 C37 109.4(6) .
C47 C36 C37 122.1(6) .
C35 C36 Y7 61.2(5) .
C47 C36 Y7 107.2(4) .
C37 C36 Y7 72.0(5) .
C38 C37 C36 122.2(6) .
C38 C37 C17 121.1(6) .
C36 C37 C17 106.0(6) .
C38 C37 Y2 68.7(3) .
C36 C37 Y2 98.4(4) .
C17 C37 Y2 72.8(3) .
C38 C37 Y7 103.3(5) .
C36 C37 Y7 77.1(5) .
C17 C37 Y7 54.5(4) .
Y2 C37 Y7 34.8(3) .
C49 C38 C37 114.6(6) .
C49 C38 C39 117.8(6) .
C37 C38 C39 117.7(6) .
C49 C38 Y2 92.0(4) .
C37 C38 Y2 77.7(4) .
C39 C38 Y2 69.2(3) .
C40 C39 C38 117.0(5) .
C40 C39 C19 106.9(6) .
C38 C39 C19 120.9(6) .
C40 C39 Y2 83.8(4) .
C38 C39 Y2 74.8(3) .
C19 C39 Y2 72.7(3) .
C39 C40 C21 109.4(5) .
C39 C40 C51 124.2(6) .
C21 C40 C51 116.5(6) .
C39 C40 Y2 63.4(3) .
C21 C40 Y2 80.8(3) .
C51 C40 Y2 93.9(4) .
C60 C41 C42 108.0(6) .
C60 C41 C30 122.2(6) .
C42 C41 C30 122.7(6) .
C60 C41 Y1 91.2(4) .
C42 C41 Y1 99.3(3) .
C30 C41 Y1 57.1(3) .
C43 C42 C41 122.9(6) .
C43 C42 C62 120.0(6) .
C41 C42 C62 107.7(6) .
C43 C42 Y8 87.0(6) .
C41 C42 Y8 93.8(6) .
C62 C42 Y8 57.8(5) .
C42 C43 C44 119.5(6) .
C42 C43 C32 116.8(6) .
C44 C43 C32 116.4(6) .
C42 C43 Y8 64.7(5) .
C44 C43 Y8 75.0(5) .
C32 C43 Y8 105.7(5) .
C45 C44 C64 108.8(6) .
C45 C44 C43 121.9(6) .
C64 C44 C43 119.4(6) .
C45 C44 Y8 102.7(5) .
C64 C44 Y8 61.7(5) .
C43 C44 Y8 76.1(5) .
C45 C44 Y5 72.7(4) .
C64 C44 Y5 59.3(4) .
C43 C44 Y5 105.4(4) .
Y8 C44 Y5 34.1(5) .
C44 C45 C34 122.2(6) .
C44 C45 C46 109.2(6) .
C34 C45 C46 119.0(6) .
C44 C45 Y5 79.1(5) .
C34 C45 Y5 101.9(4) .
C46 C45 Y5 56.3(4) .
C47 C46 C65 121.6(6) .
C47 C46 C45 121.9(6) .
C65 C46 C45 106.2(6) .
C47 C46 Y5 83.3(5) .
C65 C46 Y5 61.7(4) .
C45 C46 Y5 93.1(5) .
C46 C47 C48 118.4(6) .
C46 C47 C36 118.6(6) .
C48 C47 C36 115.9(6) .
C46 C47 Y5 64.5(4) .
C48 C47 Y5 75.6(5) .
C36 C47 Y5 105.3(4) .
C47 C48 C67 119.6(6) .
C47 C48 C49 121.5(6) .
C67 C48 C49 108.8(6) .
C47 C48 Y5 73.0(4) .
C67 C48 Y5 63.8(4) .
C49 C48 Y5 104.2(5) .
C50 C49 C38 122.9(6) .
C50 C49 C48 106.8(6) .
C38 C49 C48 123.5(7) .
C50 C49 Y2 90.0(4) .
C38 C49 Y2 58.1(3) .
C48 C49 Y2 100.4(4) .
C51 C50 C49 121.0(6) .
C51 C50 C68 121.3(6) .
C49 C50 C68 108.5(6) .
C50 C51 C52 117.8(6) .
C50 C51 C40 116.7(6) .
C52 C51 C40 118.1(6) .
C53 C52 C51 123.1(6) .
C53 C52 C70 107.1(6) .
C51 C52 C70 120.3(6) .
C54 C53 C52 109.1(6) .
C54 C53 C22 121.8(6) .
C52 C53 C22 119.7(6) .
C54 C53 Y9 72.8(5) .
C52 C53 Y9 106.2(5) .
C22 C53 Y9 65.2(5) .
C53 C54 C71 109.4(6) .
C53 C54 C55 120.9(6) .
C71 C54 C55 120.2(6) .
C53 C54 Y9 75.5(5) .
C71 C54 Y9 105.4(5) .
C55 C54 Y9 62.4(5) .
C24 C55 C56 119.6(7) .
C24 C55 C54 116.6(6) .
C56 C55 C54 116.3(6) .
C24 C55 Y9 62.1(5) .
C56 C55 Y9 97.8(6) .
C54 C55 Y9 83.3(6) .
C24 C55 Y6 84.1(5) .
C56 C55 Y6 57.3(4) .
C54 C55 Y6 103.1(5) .
Y9 C55 Y6 40.7(5) .
C55 C56 C73 123.0(7) .
C55 C56 C57 120.0(6) .
C73 C56 C57 108.2(6) .
C55 C56 Y6 91.4(5) .
C73 C56 Y6 85.9(5) .
C57 C56 Y6 61.6(5) .
C55 C56 Y9 52.7(4) .
C73 C56 Y9 104.7(5) .
C57 C56 Y9 87.8(5) .
Y6 C56 Y9 38.8(5) .
C58 C57 C56 109.2(6) .
C58 C57 C26 120.3(6) .
C56 C57 C26 120.2(6) .
C58 C57 Y6 77.7(5) .
C56 C57 Y6 80.0(5) .
C26 C57 Y6 80.1(6) .
C57 C58 C59 122.2(6) .
C57 C58 C74 107.6(6) .
C59 C58 C74 121.3(6) .
C57 C58 Y6 63.8(5) .
C59 C58 Y6 89.9(5) .
C74 C58 Y6 85.6(5) .
C60 C59 C58 116.8(6) .
C60 C59 C28 117.6(6) .
C58 C59 C28 118.5(6) .
C60 C59 Y6 101.5(5) .
C58 C59 Y6 57.5(4) .
C28 C59 Y6 85.6(5) .
C59 C60 C41 120.3(6) .
C59 C60 C61 120.9(6) .
C41 C60 C61 108.8(6) .
C59 C60 Y8 102.3(5) .
C41 C60 Y8 79.3(5) .
C61 C60 Y8 55.5(4) .
C62 C61 C75 122.2(6) .
C62 C61 C60 107.3(6) .
C75 C61 C60 122.8(6) .
C62 C61 Y8 62.3(6) .
C75 C61 Y8 84.5(6) .
C60 C61 Y8 95.8(5) .
C63 C62 C61 121.0(6) .
C63 C62 C42 121.1(6) .
C61 C62 C42 108.2(6) .
C63 C62 Y8 69.1(6) .
C61 C62 Y8 82.7(7) .
C42 C62 Y8 88.6(6) .
C64 C63 C62 118.3(6) .
C64 C63 C77 118.4(6) .
C62 C63 C77 116.7(6) .
C64 C63 Y8 88.4(7) .
C62 C63 Y8 73.4(6) .
C77 C63 Y8 82.5(6) .
C64 C63 Y5 61.6(4) .
C62 C63 Y5 107.7(4) .
C77 C63 Y5 77.4(4) .
Y8 C63 Y5 36.3(6) .
C63 C64 C44 121.4(6) .
C63 C64 C65 121.8(6) .
C44 C64 C65 106.8(6) .
C63 C64 Y5 89.4(5) .
C44 C64 Y5 91.4(5) .
C65 C64 Y5 56.9(4) .
C63 C64 Y8 58.5(5) .
C44 C64 Y8 88.4(5) .
C65 C64 Y8 95.3(6) .
Y5 C64 Y8 39.4(5) .
C66 C65 C46 120.2(6) .
C66 C65 C64 121.4(6) .
C46 C65 C64 108.9(6) .
C66 C65 Y5 70.9(5) .
C46 C65 Y5 81.5(5) .
C64 C65 Y5 87.8(6) .
C66 C65 Y8 84.1(5) .
C46 C65 Y8 100.1(5) .
C64 C65 Y8 56.2(4) .
Y5 C65 Y8 32.8(5) .
C67 C66 C65 118.2(6) .
C67 C66 C78 117.0(6) .
C65 C66 C78 117.1(6) .
C67 C66 Y5 82.6(5) .
C65 C66 Y5 69.9(5) .
C78 C66 Y5 90.0(5) .
C66 C67 C68 122.4(6) .
C66 C67 C48 121.9(6) .
C68 C67 C48 107.3(6) .
C66 C67 Y5 62.0(4) .
C68 C67 Y5 99.3(5) .
C48 C67 Y5 83.3(5) .
C67 C68 C69 121.1(6) .
C67 C68 C50 108.6(6) .
C69 C68 C50 122.1(6) .
C67 C68 Y5 52.7(4) .
C69 C68 Y5 90.7(4) .
C50 C68 Y5 97.6(4) .
C70 C69 C68 115.4(6) .
C70 C69 C79 118.7(6) .
C68 C69 C79 118.1(6) .
C70 C69 Y3 81.1(4) .
C68 C69 Y3 101.0(4) .
C79 C69 Y3 61.5(3) .
C69 C70 C71 121.2(6) .
C69 C70 C52 123.1(7) .
C71 C70 C52 108.3(6) .
C69 C70 Y3 70.4(4) .
C71 C70 Y3 68.5(3) .
C52 C70 Y3 107.5(4) .
C54 C71 C70 106.0(6) .
C54 C71 C72 123.8(7) .
C70 C71 C72 121.5(6) .
C54 C71 Y3 101.7(4) .
C70 C71 Y3 82.1(3) .
C72 C71 Y3 61.0(3) .
C73 C72 C80 119.3(6) .
C73 C72 C71 113.4(6) .
C80 C72 C71 118.1(6) .
C73 C72 Y3 84.6(3) .
C80 C72 Y3 68.7(3) .
C71 C72 Y3 86.9(3) .
C56 C73 C72 123.3(7) .
C56 C73 C74 107.6(6) .
C72 C73 C74 120.8(6) .
C56 C73 Y6 61.1(4) .
C72 C73 Y6 106.6(5) .
C74 C73 Y6 72.0(4) .
C56 C73 Y3 101.4(4) .
C72 C73 Y3 63.0(3) .
C74 C73 Y3 80.3(3) .
Y6 C73 Y3 47.7(3) .
C75 C74 C58 122.6(7) .
C75 C74 C73 120.6(6) .
C58 C74 C73 107.4(6) .
C75 C74 Y6 102.6(5) .
C58 C74 Y6 59.9(4) .
C73 C74 Y6 75.1(4) .
C75 C74 Y3 68.8(3) .
C58 C74 Y3 104.9(3) .
C73 C74 Y3 69.0(3) .
Y6 C74 Y3 46.4(3) .
C74 C75 C61 115.4(6) .
C74 C75 C76 119.6(6) .
C61 C75 C76 118.0(6) .
C74 C75 Y3 82.0(4) .
C61 C75 Y3 99.4(4) .
C76 C75 Y3 63.8(3) .
C74 C75 Y8 103.4(5) .
C61 C75 Y8 64.0(5) .
C76 C75 Y8 77.4(5) .
Y3 C75 Y8 36.2(4) .
C77 C76 C75 117.6(5) .
C77 C76 C80 108.6(6) .
C75 C76 C80 120.5(6) .
C77 C76 Y3 81.5(3) .
C75 C76 Y3 83.3(3) .
C80 C76 Y3 68.1(3) .
C77 C76 Y8 60.3(5) .
C75 C76 Y8 72.2(5) .
C80 C76 Y8 103.4(5) .
Y3 C76 Y8 36.5(3) .
C76 C77 C78 108.4(6) .
C76 C77 C63 123.8(6) .
C78 C77 C63 120.2(6) .
C76 C77 Y8 89.1(6) .
C78 C77 Y8 95.7(6) .
C63 C77 Y8 61.1(5) .
C76 C77 Y3 65.7(3) .
C78 C77 Y3 75.5(3) .
C63 C77 Y3 99.7(3) .
Y8 C77 Y3 38.6(4) .
C76 C77 Y5 110.2(4) .
C78 C77 Y5 62.2(4) .
C63 C77 Y5 73.3(4) .
Y8 C77 Y5 35.6(6) .
Y3 C77 Y5 44.6(2) .
C79 C78 C77 109.0(6) .
C79 C78 C66 122.3(6) .
C77 C78 C66 120.7(6) .
C79 C78 Y5 102.2(5) .
C77 C78 Y5 88.2(5) .
C66 C78 Y5 55.4(4) .
C79 C78 Y3 66.2(3) .
C77 C78 Y3 72.7(3) .
C66 C78 Y3 101.3(4) .
Y5 C78 Y3 47.7(3) .
C79 C78 Y8 100.3(5) .
C77 C78 Y8 55.3(4) .
C66 C78 Y8 86.3(5) .
Y5 C78 Y8 34.9(5) .
Y3 C78 Y8 34.3(4) .
C78 C79 C69 118.6(6) .
C78 C79 C80 108.8(6) .
C69 C79 C80 121.2(6) .
C78 C79 Y3 81.8(3) .
C69 C79 Y3 87.0(3) .
C80 C79 Y3 66.8(3) .
C72 C80 C79 118.9(6) .
C72 C80 C76 118.7(6) .
C79 C80 C76 105.2(5) .
C72 C80 Y3 75.6(3) .
C79 C80 Y3 77.1(3) .
C76 C80 Y3 75.3(3) .
N2 C81 C1 106.0(5) .
N2 C81 H81A 110.5 .
C1 C81 H81A 110.5 .
N2 C81 H81B 110.5 .
C1 C81 H81B 110.5 .
H81A C81 H81B 108.7 .
N2 C82 C5 104.3(4) .
N2 C82 H82A 110.9 .
C5 C82 H82A 110.9 .
N2 C82 H82B 110.9 .
C5 C82 H82B 110.9 .
H82A C82 H82B 108.9 .
N2 C83 C84 112.7(5) .
N2 C83 H83A 109.1 .
C84 C83 H83A 109.1 .
N2 C83 H83B 109.0 .
C84 C83 H83B 109.0 .
H83A C83 H83B 107.8 .
C83 C84 H84A 109.5 .
C83 C84 H84B 109.5 .
H84A C84 H84B 109.5 .
C83 C84 H84C 109.5 .
H84A C84 H84C 109.5 .
H84B C84 H84C 109.5 .
S1 C85 S2 178.1(5) .
S5 C86 S4 178.4(5) .
S6 C87 S6 179.2(8) 8

loop_
_geom_bond_atom_site_label_1
_geom_bond_atom_site_label_2
_geom_bond_distance
_geom_bond_site_symmetry_2
Y1 N1 2.067(5) .
Y1 C29 2.375(6) .
Y1 C11 2.379(6) .
Y1 C12 2.428(5) .
Y1 C30 2.462(6) .
Y1 C13 2.494(6) .
Y1 C31 2.538(6) .
Y1 C10 2.600(6) .
Y1 C28 2.649(6) .
Y1 C27 2.805(6) .
Y1 C2 2.881(5) .
Y1 C41 2.929(6) .
Y2 N1 2.051(5) .
Y2 C39 2.354(6) .
Y2 C19 2.383(6) .
Y2 C38 2.429(6) .
Y2 C18 2.450(5) .
Y2 C17 2.537(6) .
Y2 C37 2.548(6) .
Y2 C20 2.607(6) .
Y2 C40 2.618(6) .
Y2 C21 2.780(6) .
Y2 C49 2.861(6) .
Y2 C4 2.946(6) .
Y3 N1 2.022(4) .
Y3 C80 2.312(6) .
Y3 C72 2.403(6) .
Y3 C76 2.411(6) .
Y3 C79 2.451(6) .
Y3 C77 2.616(6) .
Y3 C78 2.652(6) .
Y3 C75 2.668(6) .
Y3 C73 2.684(6) .
Y3 C71 2.744(6) .
Y3 C69 2.786(6) .
Y3 C74 2.834(6) .
Y4 N1 2.046(12) .
Y4 C3 2.074(13) .
Y4 C4 2.083(13) .
Y4 C18 2.397(15) .
Y4 C15 2.406(14) .
Y4 C2 2.603(15) .
Y4 C17 2.629(15) .
Y4 C16 2.635(15) .
Y4 C5 2.761(14) .
Y4 C6 2.889(15) .
Y4 C19 3.010(16) .
Y4 Y5 3.466(17) .
Y5 N1 1.971(12) .
Y5 C65 2.114(12) .
Y5 C66 2.127(12) .
Y5 C46 2.374(13) .
Y5 C67 2.389(15) .
Y5 C64 2.521(15) .
Y5 C78 2.583(14) .
Y5 C47 2.611(14) .
Y5 C48 2.646(15) .
Y5 C45 2.849(14) .
Y5 C63 2.865(16) .
Y5 C77 2.918(14) .
Y6 C57 2.048(13) .
Y6 N1 2.089(13) .
Y6 C58 2.230(15) .
Y6 C56 2.292(14) .
Y6 C26 2.296(15) .
Y6 C74 2.570(17) .
Y6 C73 2.612(16) .
Y6 C59 2.645(15) .
Y6 C27 2.687(16) .
Y6 C55 2.724(14) .
Y6 C25 2.740(16) .
Y6 C28 2.915(15) .
Y7 C16 1.976(15) .
Y7 N1 2.078(14) .
Y7 C15 2.111(15) .
Y7 C17 2.191(16) .
Y7 C3 2.368(17) .
Y7 C35 2.416(18) .
Y7 C18 2.514(16) .
Y7 C4 2.577(17) .
Y7 C37 2.690(19) .
Y7 C14 2.715(17) .
Y7 C36 2.757(19) .
Y7 C34 2.923(18) .
Y8 N1 1.916(15) .
Y8 C63 2.159(16) .
Y8 C62 2.215(16) .
Y8 C77 2.446(17) .
Y8 C61 2.48(2) .
Y8 C64 2.53(2) .
Y8 C42 2.617(18) .
Y8 C75 2.75(2) .
Y8 C76 2.815(19) .
Y8 C44 2.88(2) .
Y8 C43 2.89(2) .
Y8 C78 2.960(19) .
Y9 C24 2.052(15) .
Y9 C23 2.105(15) .
Y9 N1 2.123(15) .
Y9 C55 2.290(16) .
Y9 C22 2.385(17) .
Y9 C25 2.441(17) .
Y9 C7 2.517(16) .
Y9 C54 2.566(17) .
Y9 C53 2.601(17) .
Y9 C8 2.700(16) .
Y9 C56 2.854(17) .
Y9 C26 2.945(18) .
N2 C81 1.437(7) .
N2 C82 1.458(7) .
N2 C83 1.475(7) .
C1 C9 1.508(8) .
C1 C81 1.529(8) .
C1 C2 1.534(8) .
C1 C5 1.654(8) .
C2 C12 1.436(8) .
C2 C3 1.443(8) .
C3 C15 1.416(8) .
C3 C4 1.461(8) .
C4 C18 1.449(9) .
C4 C5 1.486(8) .
C5 C6 1.507(8) .
C5 C82 1.565(8) .
C6 C7 1.365(9) .
C6 C20 1.455(9) .
C7 C23 1.406(8) .
C7 C8 1.485(9) .
C8 C9 1.386(9) .
C8 C25 1.431(9) .
C9 C10 1.453(9) .
C10 C27 1.419(8) .
C10 C11 1.450(9) .
C11 C29 1.470(8) .
C11 C12 1.478(9) .
C12 C13 1.446(9) .
C13 C31 1.454(8) .
C13 C14 1.484(10) .
C14 C33 1.404(9) .
C14 C15 1.410(9) .
C15 C16 1.439(9) .
C16 C35 1.413(9) .
C16 C17 1.442(10) .
C17 C18 1.441(9) .
C17 C37 1.466(9) .
C18 C19 1.481(9) .
C19 C20 1.417(9) .
C19 C39 1.490(9) .
C20 C21 1.447(8) .
C21 C22 1.406(9) .
C21 C40 1.445(10) .
C22 C23 1.410(10) .
C22 C53 1.427(8) .
C23 C24 1.443(10) .
C24 C55 1.414(9) .
C24 C25 1.445(10) .
C25 C26 1.388(10) .
C26 C27 1.422(9) .
C26 C57 1.450(8) .
C27 C28 1.448(9) .
C28 C59 1.446(8) .
C28 C29 1.455(10) .
C29 C30 1.460(10) .
C30 C31 1.455(10) .
C30 C41 1.460(9) .
C31 C32 1.436(10) .
C32 C33 1.425(9) .
C32 C43 1.459(9) .
C33 C34 1.440(10) .
C34 C45 1.412(9) .
C34 C35 1.456(10) .
C35 C36 1.395(10) .
C36 C47 1.436(9) .
C36 C37 1.453(10) .
C37 C38 1.443(10) .
C38 C49 1.428(9) .
C38 C39 1.481(10) .
C39 C40 1.426(10) .
C40 C51 1.460(9) .
C41 C60 1.424(10) .
C41 C42 1.440(9) .
C42 C43 1.369(10) .
C42 C62 1.449(9) .
C43 C44 1.436(10) .
C44 C45 1.411(10) .
C44 C64 1.434(8) .
C45 C46 1.454(10) .
C46 C47 1.401(10) .
C46 C65 1.437(9) .
C47 C48 1.423(10) .
C48 C67 1.447(9) .
C48 C49 1.450(10) .
C49 C50 1.426(10) .
C50 C51 1.405(10) .
C50 C68 1.453(9) .
C51 C52 1.420(10) .
C52 C53 1.418(10) .
C52 C70 1.462(9) .
C53 C54 1.413(10) .
C54 C71 1.446(9) .
C54 C55 1.454(10) .
C55 C56 1.419(10) .
C56 C73 1.426(9) .
C56 C57 1.446(10) .
C57 C58 1.421(10) .
C58 C59 1.428(10) .
C58 C74 1.460(9) .
C59 C60 1.415(9) .
C60 C61 1.447(9) .
C61 C62 1.434(9) .
C61 C75 1.441(10) .
C62 C63 1.408(9) .
C63 C64 1.386(9) .
C63 C77 1.464(9) .
C64 C65 1.456(9) .
C65 C66 1.424(9) .
C66 C67 1.396(10) .
C66 C78 1.465(9) .
C67 C68 1.415(10) .
C68 C69 1.437(9) .
C69 C70 1.407(9) .
C69 C79 1.460(9) .
C70 C71 1.449(11) .
C71 C72 1.461(10) .
C72 C73 1.443(10) .
C72 C80 1.449(9) .
C73 C74 1.469(10) .
C74 C75 1.397(9) .
C75 C76 1.459(9) .
C76 C77 1.432(9) .
C76 C80 1.484(9) .
C77 C78 1.443(9) .
C78 C79 1.419(9) .
C79 C80 1.483(9) .
C81 H81A 0.9900 .
C81 H81B 0.9900 .
C82 H82A 0.9900 .
C82 H82B 0.9900 .
C83 C84 1.535(9) .
C83 H83A 0.9900 .
C83 H83B 0.9900 .
C84 H84A 0.9800 .
C84 H84B 0.9800 .
C84 H84C 0.9800 .
C85 S1 1.537(8) .
C85 S2 1.550(8) .
C86 S5 1.545(7) .
C86 S4 1.551(7) .
C87 S6 1.5374(19) .
C87 S6 1.5374(19) 8
